data_2223721
loop_
_publ_author_name
'Tang, Huang'
'Cheng, Feng-Jie'
'Li, Nan'
'Liu, Yan-Cheng'
'Chen, Zhen-Feng'

_publ_section_title
;
 9-[4-Hydroxy-3-(hydroxymethyl)butyl]guanine monohydrate
;
_journal_coeditor_code DS2005
_journal_issue 11
_journal_name_full 'Acta Crystallographica Section E'
_journal_page_first o2878
_journal_paper_doi 10.1107/S1600536809043980
_journal_volume 65
_journal_year 2009
_chemical_formula_iupac 'C10 H15 N5 O3, H2 O'
_chemical_formula_moiety 'C10 H15 N5 O3, H2 O'
_chemical_formula_sum 'C10 H17 N5 O4'
_chemical_formula_weight 271.29
_chemical_name_systematic
;
9-[4-Hydroxy-3-(hydroxymethyl)butyl]guanine monohydrate
;
_space_group_IT_number 33
_symmetry_cell_setting orthorhombic
_symmetry_space_group_name_Hall 'P 2c -2n'
_symmetry_space_group_name_H-M 'P n a 21'
_atom_sites_solution_hydrogens geom
_atom_sites_solution_primary direct
_atom_sites_solution_secondary difmap
_audit_creation_method SHELXL-97
_cell_angle_alpha 90.00
_cell_angle_beta 90.00
_cell_angle_gamma 90.00
_cell_formula_units_Z 4
_cell_length_a 8.2020(16)
_cell_length_b 13.889(3)
_cell_length_c 11.001(2)
_cell_measurement_reflns_used 1193
_cell_measurement_temperature 293(2)
_cell_measurement_theta_max 25.23
_cell_measurement_theta_min 3.42
_cell_volume 1253.2(4)
_computing_cell_refinement 'SAINT-Plus (Bruker, 2001)'
_computing_data_collection 'SMART (Bruker, 2001)'
_computing_data_reduction 'SAINT-Plus (Bruker, 2001)'
_computing_molecular_graphics 'SHELXTL (Sheldrick, 2008)'
_computing_publication_material 'SHELXTL (Sheldrick, 2008)'
_computing_structure_refinement 'SHELXL97 (Sheldrick, 2008)'
_computing_structure_solution 'SHELXS97 (Sheldrick, 2008)'
_diffrn_ambient_temperature 293(2)
_diffrn_measured_fraction_theta_full 0.997
_diffrn_measured_fraction_theta_max 0.997
_diffrn_measurement_device_type 'Bruker SMART CCD area-detector'
_diffrn_measurement_method \w
_diffrn_radiation_monochromator graphite
_diffrn_radiation_source 'fine-focus sealed tube'
_diffrn_radiation_type MoK\a
_diffrn_radiation_wavelength 0.71073
_diffrn_reflns_av_R_equivalents 0.0748
_diffrn_reflns_av_sigmaI/netI 0.0499
_diffrn_reflns_limit_h_max 9
_diffrn_reflns_limit_h_min -8
_diffrn_reflns_limit_k_max 16
_diffrn_reflns_limit_k_min -16
_diffrn_reflns_limit_l_max 13
_diffrn_reflns_limit_l_min -11
_diffrn_reflns_number 6830
_diffrn_reflns_theta_full 25.23
_diffrn_reflns_theta_max 25.23
_diffrn_reflns_theta_min 3.43
_diffrn_standards_interval_count 0
_diffrn_standards_interval_time 0
_diffrn_standards_number 0
_exptl_absorpt_coefficient_mu 0.113
_exptl_absorpt_correction_T_max 0.9935
_exptl_absorpt_correction_T_min 0.9571
_exptl_absorpt_correction_type multi-scan
_exptl_absorpt_process_details '(SADABS; Sheldrick, 2001)'
_exptl_crystal_colour colorless
_exptl_crystal_density_diffrn 1.438
_exptl_crystal_density_method 'not measured'
_exptl_crystal_description block
_exptl_crystal_F_000 576
_exptl_crystal_size_max 0.54
_exptl_crystal_size_mid 0.45
_exptl_crystal_size_min 0.08
_refine_diff_density_max 0.154
_refine_diff_density_min -0.309
_refine_ls_extinction_method none
_refine_ls_goodness_of_fit_ref 1.057
_refine_ls_hydrogen_treatment mixed
_refine_ls_matrix_type full
_refine_ls_number_parameters 186
_refine_ls_number_reflns 1193
_refine_ls_number_restraints 4
_refine_ls_restrained_S_all 1.055
_refine_ls_R_factor_all 0.0570
_refine_ls_R_factor_gt 0.0504
_refine_ls_shift/su_max 0.000
_refine_ls_shift/su_mean 0.000
_refine_ls_structure_factor_coef Fsqd
_refine_ls_weighting_details 'calc w=1/[\s^2^(Fo^2^)+(0.0604P)^2^+0.3000P] where P=(Fo^2^+2Fc^2^)/3'
_refine_ls_weighting_scheme calc
_refine_ls_wR_factor_gt 0.1134
_refine_ls_wR_factor_ref 0.1179
_reflns_number_gt 1084
_reflns_number_total 1193
_reflns_threshold_expression I>2\s(I)
_cod_data_source_file ds2005.cif
_cod_data_source_block I
_cod_original_formula_sum 'C10 H17 N5 O4 '
_cod_database_code 2223721
_cod_database_fobs_code 2223721

loop_
_symmetry_equiv_pos_as_xyz
'x, y, z'
'-x, -y, z+1/2'
'x+1/2, -y+1/2, z'
'-x+1/2, y+1/2, z+1/2'

loop_
_atom_site_type_symbol
_atom_site_label
_atom_site_fract_x
_atom_site_fract_y
_atom_site_fract_z
_atom_site_U_iso_or_equiv
_atom_site_adp_type
_atom_site_calc_flag
_atom_site_refinement_flags
_atom_site_occupancy
_atom_site_disorder_assembly
_atom_site_disorder_group
C C1 0.0269(5) 0.4750(3) 0.0559(4) 0.0321(9) Uani d . 1 . .
C C2 -0.0398(5) 0.3455(3) -0.0873(4) 0.0354(9) Uani d . 1 . .
C C3 -0.0027(5) 0.3211(3) 0.3070(4) 0.0374(10) Uani d . 1 . .
H H3 -0.0018 0.3037 0.3886 0.045 Uiso calc R 1 . .
C C4 -0.0242(5) 0.3102(2) 0.1084(4) 0.0311(9) Uani d . 1 . .
C C5 0.0189(5) -0.0152(3) 0.2010(4) 0.0375(9) Uani d . 1 . .
H H5 -0.0741 -0.0176 0.1452 0.045 Uiso calc R 1 . .
C C6 0.0126(5) 0.4027(3) 0.1448(4) 0.0323(9) Uani d . 1 . .
C C7 -0.0735(5) 0.1556(3) 0.2279(4) 0.0396(10) Uani d . 1 . .
H H7A -0.1567 0.1390 0.1689 0.048 Uiso calc R 1 . .
H H7B -0.1185 0.1448 0.3083 0.048 Uiso calc R 1 . .
C C8 0.0713(5) 0.0901(3) 0.2102(5) 0.0383(9) Uani d . 1 . .
H H8A 0.1458 0.0977 0.2780 0.046 Uiso calc R 1 . .
H H8B 0.1286 0.1084 0.1366 0.046 Uiso calc R 1 . .
C C9 -0.0360(6) -0.0601(3) 0.3195(5) 0.0537(13) Uani d . 1 . .
H H9A -0.1190 -0.0197 0.3563 0.064 Uiso calc R 1 . .
H H9B -0.0841 -0.1226 0.3032 0.064 Uiso calc R 1 . .
C C10 0.1551(5) -0.0729(3) 0.1431(4) 0.0424(11) Uani d . 1 . .
H H10A 0.1837 -0.0435 0.0660 0.051 Uiso calc R 1 . .
H H10B 0.2504 -0.0699 0.1952 0.051 Uiso calc R 1 . .
N N1 -0.0334(4) 0.2576(2) 0.2150(3) 0.0352(8) Uani d . 1 . .
N N2 0.0253(4) 0.4092(2) 0.2691(3) 0.0356(8) Uani d . 1 . .
N N3 -0.0498(4) 0.2759(2) -0.0038(3) 0.0354(8) Uani d . 1 . .
N N4 -0.0054(4) 0.4399(2) -0.0607(4) 0.0359(8) Uani d . 1 . .
N N5 -0.0645(5) 0.3259(3) -0.2040(4) 0.0506(10) Uani d . 1 . .
H H5A -0.0871 0.2680 -0.2263 0.061 Uiso calc R 1 . .
H H5B -0.0579 0.3710 -0.2573 0.061 Uiso calc R 1 . .
O O1 0.0604(4) 0.56135(18) 0.0709(3) 0.0396(7) Uani d . 1 . .
O O2 0.1144(4) -0.17160(18) 0.1226(3) 0.0485(8) Uani d . 1 . .
H H2 0.0219 -0.1752 0.0948 0.073 Uiso calc R 1 . .
O O3 0.0950(6) -0.0711(3) 0.4012(4) 0.0760(12) Uani d . 1 . .
H H3A 0.0878 -0.1234 0.4354 0.114 Uiso calc R 1 . .
O O4 0.1827(4) 0.1915(2) 0.5157(4) 0.0518(8) Uani d D 1 . .
H H4 -0.017(7) 0.489(4) -0.119(6) 0.068(17) Uiso d . 1 . .
H H4A 0.243(6) 0.234(3) 0.549(5) 0.069(17) Uiso d D 1 . .
H H4B 0.222(9) 0.1362(19) 0.527(8) 0.14(3) Uiso d D 1 . .

loop_
_atom_site_aniso_label
_atom_site_aniso_U_11
_atom_site_aniso_U_22
_atom_site_aniso_U_33
_atom_site_aniso_U_12
_atom_site_aniso_U_13
_atom_site_aniso_U_23
C1 0.036(2) 0.029(2) 0.031(2) -0.0005(16) -0.0003(17) -0.0003(17)
C2 0.045(2) 0.031(2) 0.031(2) 0.0021(16) 0.0000(18) -0.0032(19)
C3 0.050(2) 0.032(2) 0.030(2) 0.0036(17) 0.0007(19) 0.0023(18)
C4 0.040(2) 0.0252(18) 0.028(2) 0.0044(15) -0.0008(18) -0.0019(17)
C5 0.043(2) 0.031(2) 0.039(3) -0.0014(16) 0.000(2) 0.003(2)
C6 0.041(2) 0.0264(18) 0.029(2) 0.0027(15) -0.0015(17) -0.0031(17)
C7 0.051(2) 0.0270(19) 0.041(3) -0.0016(17) 0.0036(19) 0.0063(19)
C8 0.041(2) 0.0288(19) 0.045(3) -0.0016(16) -0.003(2) 0.0041(19)
C9 0.059(3) 0.042(3) 0.060(4) -0.004(2) 0.014(3) 0.006(2)
C10 0.050(2) 0.033(2) 0.045(3) -0.0005(17) 0.008(2) 0.0043(19)
N1 0.053(2) 0.0217(14) 0.031(2) 0.0013(13) 0.0017(18) 0.0038(15)
N2 0.0508(19) 0.0308(16) 0.025(2) 0.0009(15) 0.0000(16) -0.0018(15)
N3 0.0492(19) 0.0296(17) 0.028(2) -0.0021(15) 0.0012(15) -0.0013(15)
N4 0.053(2) 0.0274(17) 0.028(2) -0.0031(14) 0.0004(16) 0.0017(15)
N5 0.088(3) 0.0347(18) 0.029(2) -0.0071(18) -0.005(2) -0.0013(16)
O1 0.0618(18) 0.0260(13) 0.0311(18) -0.0097(13) 0.0054(13) -0.0011(12)
O2 0.0553(17) 0.0275(13) 0.063(2) 0.0027(12) 0.0003(17) -0.0004(15)
O3 0.109(3) 0.066(2) 0.053(3) -0.018(2) -0.018(2) 0.0180(19)
O4 0.0547(18) 0.0418(17) 0.059(2) 0.0001(16) -0.0074(17) 0.0026(16)

loop_
_atom_type_symbol
_atom_type_description
_atom_type_scat_dispersion_real
_atom_type_scat_dispersion_imag
_atom_type_scat_source
C C 0.0033 0.0016 'International Tables Vol C Tables 4.2.6.8 and 6.1.1.4'
H H 0.0000 0.0000 'International Tables Vol C Tables 4.2.6.8 and 6.1.1.4'
N N 0.0061 0.0033 'International Tables Vol C Tables 4.2.6.8 and 6.1.1.4'
O O 0.0106 0.0060 'International Tables Vol C Tables 4.2.6.8 and 6.1.1.4'

loop_
_geom_angle_atom_site_label_1
_geom_angle_atom_site_label_2
_geom_angle_atom_site_label_3
_geom_angle_site_symmetry_1
_geom_angle_site_symmetry_3
_geom_angle
_geom_angle_publ_flag
O1 C1 N4 . . 120.1(4) ?
O1 C1 C6 . . 128.0(4) ?
N4 C1 C6 . . 111.9(3) ?
N5 C2 N3 . . 120.4(4) ?
N5 C2 N4 . . 115.7(4) ?
N3 C2 N4 . . 123.9(4) ?
N2 C3 N1 . . 113.5(4) ?
N2 C3 H3 . . 123.2 ?
N1 C3 H3 . . 123.2 ?
N3 C4 C6 . . 129.3(4) ?
N3 C4 N1 . . 125.8(3) ?
C6 C4 N1 . . 104.9(4) ?
C9 C5 C10 . . 111.3(3) ?
C9 C5 C8 . . 114.9(4) ?
C10 C5 C8 . . 109.1(3) ?
C9 C5 H5 . . 107.0 ?
C10 C5 H5 . . 107.0 ?
C8 C5 H5 . . 107.0 ?
N2 C6 C4 . . 111.5(4) ?
N2 C6 C1 . . 129.7(4) ?
C4 C6 C1 . . 118.8(4) ?
N1 C7 C8 . . 113.3(3) ?
N1 C7 H7A . . 108.9 ?
C8 C7 H7A . . 108.9 ?
N1 C7 H7B . . 108.9 ?
C8 C7 H7B . . 108.9 ?
H7A C7 H7B . . 107.7 ?
C7 C8 C5 . . 111.4(3) ?
C7 C8 H8A . . 109.3 ?
C5 C8 H8A . . 109.3 ?
C7 C8 H8B . . 109.3 ?
C5 C8 H8B . . 109.3 ?
H8A C8 H8B . . 108.0 ?
O3 C9 C5 . . 111.5(4) ?
O3 C9 H9A . . 109.3 ?
C5 C9 H9A . . 109.3 ?
O3 C9 H9B . . 109.3 ?
C5 C9 H9B . . 109.3 ?
H9A C9 H9B . . 108.0 ?
O2 C10 C5 . . 113.7(3) ?
O2 C10 H10A . . 108.8 ?
C5 C10 H10A . . 108.8 ?
O2 C10 H10B . . 108.8 ?
C5 C10 H10B . . 108.8 ?
H10A C10 H10B . . 107.7 ?
C3 N1 C4 . . 106.1(3) ?
C3 N1 C7 . . 126.6(4) ?
C4 N1 C7 . . 127.3(4) ?
C3 N2 C6 . . 104.0(4) ?
C2 N3 C4 . . 111.5(3) ?
C2 N4 C1 . . 124.6(4) ?
C2 N4 H4 . . 122(4) ?
C1 N4 H4 . . 113(4) ?
C2 N5 H5A . . 120.0 ?
C2 N5 H5B . . 120.0 ?
H5A N5 H5B . . 120.0 ?
C10 O2 H2 . . 109.5 ?
C9 O3 H3A . . 109.5 ?
H4A O4 H4B . . 110(3) ?

loop_
_geom_bond_atom_site_label_1
_geom_bond_atom_site_label_2
_geom_bond_site_symmetry_2
_geom_bond_distance
_geom_bond_publ_flag
C1 O1 . 1.241(5) ?
C1 N4 . 1.397(6) ?
C1 C6 . 1.407(6) ?
C2 N5 . 1.329(6) ?
C2 N3 . 1.336(5) ?
C2 N4 . 1.372(5) ?
C3 N2 . 1.312(5) ?
C3 N1 . 1.366(6) ?
C3 H3 . 0.9300 ?
C4 N3 . 1.340(5) ?
C4 C6 . 1.379(5) ?
C4 N1 . 1.383(5) ?
C5 C9 . 1.514(7) ?
C5 C10 . 1.515(6) ?
C5 C8 . 1.528(5) ?
C5 H5 . 0.9800 ?
C6 N2 . 1.375(5) ?
C7 N1 . 1.461(5) ?
C7 C8 . 1.508(6) ?
C7 H7A . 0.9700 ?
C7 H7B . 0.9700 ?
C8 H8A . 0.9700 ?
C8 H8B . 0.9700 ?
C9 O3 . 1.410(6) ?
C9 H9A . 0.9700 ?
C9 H9B . 0.9700 ?
C10 O2 . 1.429(5) ?
C10 H10A . 0.9700 ?
C10 H10B . 0.9700 ?
N4 H4 . 0.94(6) ?
N5 H5A . 0.8600 ?
N5 H5B . 0.8600 ?
O2 H2 . 0.8200 ?
O3 H3A . 0.8200 ?
O4 H4A . 0.85(5) ?
O4 H4B . 0.84(2) ?

loop_
_geom_hbond_atom_site_label_D
_geom_hbond_atom_site_label_H
_geom_hbond_atom_site_label_A
_geom_hbond_site_symmetry_A
_geom_hbond_distance_DH
_geom_hbond_distance_HA
_geom_hbond_distance_DA
_geom_hbond_angle_DHA
O2 H2 O4 2_554 0.82000 1.90000 2.719(3) 175
O3 H3A N3 2_555 0.82000 2.24000 3.052(3) 169
N4 H4 N2 2_564 0.96(3) 1.86(3) 2.816(3) 176(3)
O4 H4A O2 4_555 0.86(3) 1.93(3) 2.787(3) 178(3)
O4 H4B O1 4_545 0.84(3) 2.11(5) 2.842(3) 146(3)
N5 H5A O2 2_554 0.86000 2.15000 2.898(3) 146
N5 H5B O1 2_564 0.86000 2.11000 2.931(3) 159

loop_
_geom_torsion_atom_site_label_1
_geom_torsion_atom_site_label_2
_geom_torsion_atom_site_label_3
_geom_torsion_atom_site_label_4
_geom_torsion_site_symmetry_1
_geom_torsion_site_symmetry_2
_geom_torsion_site_symmetry_3
_geom_torsion_site_symmetry_4
_geom_torsion
_geom_torsion_publ_flag
N3 C4 C6 N2 . . . . 178.4(4) ?
N1 C4 C6 N2 . . . . -0.4(4) ?
N3 C4 C6 C1 . . . . 0.1(6) ?
N1 C4 C6 C1 . . . . -178.6(3) ?
O1 C1 C6 N2 . . . . 2.8(7) ?
N4 C1 C6 N2 . . . . -175.9(4) ?
O1 C1 C6 C4 . . . . -179.3(4) ?
N4 C1 C6 C4 . . . . 2.0(5) ?
N1 C7 C8 C5 . . . . -169.4(4) ?
C9 C5 C8 C7 . . . . -72.7(5) ?
C10 C5 C8 C7 . . . . 161.5(4) ?
C10 C5 C9 O3 . . . . 56.0(5) ?
C8 C5 C9 O3 . . . . -68.6(5) ?
C9 C5 C10 O2 . . . . 56.1(5) ?
C8 C5 C10 O2 . . . . -176.0(4) ?
N2 C3 N1 C4 . . . . -0.1(4) ?
N2 C3 N1 C7 . . . . -178.1(3) ?
N3 C4 N1 C3 . . . . -178.5(4) ?
C6 C4 N1 C3 . . . . 0.3(4) ?
N3 C4 N1 C7 . . . . -0.5(6) ?
C6 C4 N1 C7 . . . . 178.3(3) ?
C8 C7 N1 C3 . . . . -98.2(5) ?
C8 C7 N1 C4 . . . . 84.2(5) ?
N1 C3 N2 C6 . . . . -0.2(5) ?
C4 C6 N2 C3 . . . . 0.3(5) ?
C1 C6 N2 C3 . . . . 178.4(4) ?
N5 C2 N3 C4 . . . . -178.8(4) ?
N4 C2 N3 C4 . . . . 0.8(5) ?
C6 C4 N3 C2 . . . . -1.6(6) ?
N1 C4 N3 C2 . . . . 176.9(4) ?
N5 C2 N4 C1 . . . . -178.9(4) ?
N3 C2 N4 C1 . . . . 1.4(6) ?
O1 C1 N4 C2 . . . . 178.4(4) ?
C6 C1 N4 C2 . . . . -2.8(5) ?

loop_
_cod_related_entry_id
_cod_related_entry_database
_cod_related_entry_code
1 ChemSpider 30655910
